data_1545752
loop_
_publ_author_name
'Thierry Loiseau'
'Francis Taulelle'
'Gerard Ferey'

_publ_section_title
;
 Oxyfluorinated compounds with open structure XI. Interaction between the
 ULM-3 type framework and linear diamine templates of different chain
 lengths studied by X-ray diffraction and solid-state nuclear magnetic
 resonance characterization
;
_journal_name_full 'Microporous Materials'
_journal_page_first 365
_journal_page_last 379
_journal_paper_doi 10.1016/0927-6513(95)00073-9
_journal_volume 5
_journal_year 1996
_chemical_formula_sum 'C4 H14 F2 Ga3 N2 O12 P3'
_chemical_formula_weight 622.247
_space_group_IT_number 61
_symmetry_cell_setting orthorhombic
_symmetry_Int_Tables_number 61
_symmetry_space_group_name_Hall '-P 2ac 2ab'
_symmetry_space_group_name_H-M 'P b c a'
_cell_angle_alpha 90.
_cell_angle_beta 90.
_cell_angle_gamma 90.
_cell_formula_units_Z 8
_cell_length_a 10.075(1)
_cell_length_b 18.506(3)
_cell_length_c 16.060(2)
_cell_volume 2994.4(7)
_diffrn_ambient_temperature 293
_diffrn_radiation_probe x-ray
_diffrn_radiation_type MoK\a
_diffrn_radiation_wavelength 0.71069
_exptl_absorpt_coefficient_mu 5.73
_refine_ls_number_parameters 231
_refine_ls_number_reflns 2232
_refine_ls_R_factor_gt 0.033
_refine_ls_wR_factor_gt 0.033
_cod_data_source_file Microporous-Materials-1996-5-365-379-1.cif
_cod_data_source_block 1
_cod_depositor_comments
;
F2 x atomic coordinates in the paper changed
from 0.8889 to 0.0889 (see phase 2 in the same paper)

;
_cod_original_cell_volume 2994.2(9)
_cod_original_formula_sum 'H14 C4 F2 Ga3 N2 O12 P3'
_cod_database_code 1545752

loop_
_symmetry_equiv_pos_site_id
_symmetry_equiv_pos_as_xyz
1 x,y,z
2 1/2-x,-y,1/2+z
3 1/2+x,1/2-y,-z
4 -x,1/2+y,1/2-z
5 -x,-y,-z
6 1/2+x,y,1/2-z
7 1/2-x,1/2+y,z
8 x,1/2-y,1/2+z

loop_
_atom_site_label
_atom_site_type_symbol
_atom_site_thermal_displace_type
_atom_site_fract_x
_atom_site_fract_y
_atom_site_fract_z
_atom_site_occupancy
_atom_site_U_iso_or_equiv
_atom_site_calc_flag
_atom_site_refinement_flags
_atom_site_disorder_assembly
_atom_site_disorder_group
Ga1 Ga Uiso 0.18220(10) 0.71780(10) 0.53980(10) 1.000 0.0072(3) . . . .
Ga2 Ga Uiso 0.16430(10) 0.32320(10) 0.85050(10) 1.000 0.0079(3) . . . .
Ga3 Ga Uiso 0.15370(10) 0.59120(10) 0.01040(10) 1.000 0.0075(3) . . . .
P1 P Uiso 0.1426(2) 0.07750(10) 0.51160(10) 1.000 0.0079(6) . . . .
P2 P Uiso 0.3502(2) 0.16930(10) 0.18440(10) 1.000 0.0075(8) . . . .
P3 P Uiso 0.1189(2) 0.18370(10) 0.94240(10) 1.000 0.0079(8) . . . .
F1 F Uiso 0.3303(4) 0.3083(2) 0.9187(2) 1.000 0.0114(13) . . . .
F2 F Uiso 0.0889(4) 0.6950(2) 0.0041(3) 1.000 0.0114(13) . . . .
O1 O Uiso 0.9995(4) 0.4329(2) 0.0452(3) 1.000 0.010(3) . . . .
O2 O Uiso 0.2175(4) 0.4939(2) 0.0193(3) 1.000 0.010(3) . . . .
O3 O Uiso 0.1318(5) 0.4009(2) 0.9192(3) 1.000 0.014(3) . . . .
O4 O Uiso 0.2125(4) 0.3658(2) 0.0656(3) 1.000 0.010(3) . . . .
O5 O Uiso 0.2683(4) 0.1519(2) 0.2622(3) 1.000 0.011(3) . . . .
O6 O Uiso 0.3136(5) 0.2447(2) 0.1516(3) 1.000 0.013(3) . . . .
O7 O Uiso 0.3173(5) 0.1085(2) 0.1220(3) 1.000 0.011(3) . . . .
O8 O Uiso 0.4979(4) 0.1663(2) 0.2085(3) 1.000 0.011(3) . . . .
O9 O Uiso 0.7028(4) 0.3861(2) 0.0583(3) 1.000 0.013(3) . . . .
O10 O Uiso 0.6417(4) 0.2759(2) 0.1407(3) 1.000 0.011(3) . . . .
O11 O Uiso 0.6552(2) 0.2689(2) 0.9845(3) 1.000 0.010(3) . . . .
O12 O Uiso 0.4739(4) 0.3399(2) 0.0519(3) 1.000 0.013(3) . . . .
N1 N Uiso 0.4908(8) 0.6951(4) 0.6765(5) 1.000 0.046(5) . . . .
N2A N Uiso 0.5284(11) 0.4069(6) 0.8624(8) 0.500 0.013(3) . . . .
N2B N Uiso 0.4946(15) 0.4831(8) 0.9348(9) 0.500 0.036(4) . . . .
C1 C Uiso 0.5680(9) 0.6359(2) 0.7186(5) 1.000 0.037(5) . . . .
C2 C Uiso 0.4784(9) 0.5781(2) 0.7516(5) 1.000 0.038(5) . . . .
C3 C Uiso 0.5629(10) 0.5168(6) 0.7888(6) 1.000 0.047(6) . . . .
C4 C Uiso 0.4740(13) 0.4717(7) 0.8427(8) 1.000 0.072(4) . . . .

loop_
_geom_angle_atom_site_label_1
_geom_angle_atom_site_label_2
_geom_angle_atom_site_label_3
_geom_angle
_geom_angle_site_symmetry_1
_geom_angle_site_symmetry_2
_geom_angle_site_symmetry_3
_geom_angle_publ_flag
F1 Ga1 O4 92.86(19) 2_564 . 2_565 yes
F1 Ga1 O6 172.45(19) 2_564 . 2_565 yes
F1 Ga1 O12 84.98(19) 2_564 . 2_565 yes
F1 Ga1 O11 88.58(19) 2_564 . 4_656 yes
F1 Ga1 F2 83.35(19) 2_564 . 8_565 yes
O4 Ga1 O6 94.4(2) 2_565 . 2_565 yes
O4 Ga1 O12 89.00(18) 2_565 . 2_565 yes
O4 Ga1 O11 88.25(16) 2_565 . 4_656 yes
F2 Ga1 O4 173.8(2) 8_565 . 2_565 yes
O6 Ga1 O12 97.2(2) 2_565 . 2_565 yes
O6 Ga1 O11 89.6(2) 2_565 . 4_656 yes
F2 Ga1 O6 89.2(2) 8_565 . 2_565 yes
O11 Ga1 O12 172.9(2) 4_656 . 2_565 yes
F2 Ga1 O12 95.48(17) 8_565 . 2_565 yes
F2 Ga1 O11 86.81(17) 8_565 . 4_656 yes
F1 Ga2 O3 85.92(19) . . . yes
F1 Ga2 O8 175.73(19) . . 3_456 yes
F1 Ga2 O10 85.71(18) . . 3_456 yes
F1 Ga2 O5 88.88(17) . . 8_555 yes
O3 Ga2 O8 93.5(2) . . 3_456 yes
O3 Ga2 O10 134.8(2) . . 3_456 yes
O3 Ga2 O5 111.8(2) . . 8_555 yes
O8 Ga2 O10 91.73(18) 3_456 . 3_456 yes
O5 Ga2 O8 95.3(2) 8_555 . 3_456 yes
O5 Ga2 O10 112.3(2) 8_555 . 3_456 yes
F2 Ga3 O2 178.3(2) . . . yes
F2 Ga3 O1 86.30(18) . . 5_665 yes
F2 Ga3 O9 90.38(18) . . 5_665 yes
F2 Ga3 O7 86.28(19) . . 7_555 yes
O1 Ga3 O2 95.16(19) 5_665 . . yes
O2 Ga3 O9 89.76(18) . . 5_665 yes
O2 Ga3 O7 92.2(2) . . 7_555 yes
O1 Ga3 O9 114.7(2) 5_665 . 5_665 yes
O1 Ga3 O7 130.3(2) 5_665 . 7_555 yes
O7 Ga3 O9 114.4(2) 7_555 . 5_665 yes
O1 P1 O3 107.6(3) 8_455 . 8_554 yes
O1 P1 O2 108.9(2) 8_455 . 8_555 yes
O1 P1 O4 108.4(2) 8_455 . 8_555 yes
O2 P1 O3 109.7(3) 8_555 . 8_554 yes
O3 P1 O4 113.6(3) 8_554 . 8_555 yes
O2 P1 O4 108.6(2) 8_555 . 8_555 yes
O5 P2 O6 110.0(3) . . . yes
O5 P2 O7 105.1(3) . . . yes
O5 P2 O8 108.0(3) . . . yes
O6 P2 O7 112.8(3) . . . yes
O6 P2 O8 110.6(3) . . . yes
O7 P2 O8 110.2(3) . . . yes
O9 P3 O10 108.5(3) 3_456 . 3_456 yes
O9 P3 O12 106.6(2) 3_456 . 3_456 yes
O9 P3 O11 111.0(2) 3_456 . 3_457 yes
O10 P3 O12 109.4(3) 3_456 . 3_456 yes
O10 P3 O11 110.7(2) 3_456 . 3_457 yes
O11 P3 O12 110.6(2) 3_457 . 3_456 yes
Ga1 F1 Ga2 120.4(2) 2_565 . . yes
Ga1 F2 Ga3 127.7(2) 8_564 . . yes
Ga3 O1 P1 125.5(3) 5_665 . 8_654 yes
Ga3 O2 P1 129.9(3) . . 8_554 yes
Ga2 O3 P1 140.1(3) . . 8_555 yes
Ga1 O4 P1 133.1(3) 2_564 . 8_554 yes
Ga2 O5 P2 153.1(3) 8_554 . . yes
Ga1 O6 P2 129.9(3) 2_564 . . yes
Ga3 O7 P2 136.4(3) 7_545 . . yes
Ga2 O8 P2 135.3(3) 3_556 . . yes
Ga3 O9 P3 127.5(3) 5_665 . 3_556 yes
Ga2 O10 P3 124.2(3) 3_556 . 3_556 yes
Ga1 O11 P3 130.3(2) 4_646 . 3_557 yes
Ga1 O12 P3 129.3(2) 2_564 . 3_556 yes
N1 C1 C2 111.6(7) . . . yes
C1 C2 C3 109.3(7) . . . no
C2 C3 C4 107.7(8) . . . no
N2A C4 N2B 80.8(10) . . . yes
N2A C4 C3 112.7(11) . . . yes
N2B C4 C3 114.0(11) . . . yes

loop_
_geom_bond_atom_site_label_1
_geom_bond_atom_site_label_2
_geom_bond_distance
_geom_bond_site_symmetry_1
_geom_bond_site_symmetry_2
_geom_bond_publ_flag
Ga1 F1 2.008(4) . 2_564 yes
Ga1 O4 1.921(4) . 2_565 yes
Ga1 O6 1.925(5) . 2_565 yes
Ga1 O12 1.911(4) . 2_565 yes
Ga1 O11 1.931(3) . 4_656 yes
Ga1 F2 1.954(4) . 8_565 yes
Ga2 F1 2.018(4) . . yes
Ga2 O3 1.842(5) . . yes
Ga2 O8 1.936(4) . 3_456 yes
Ga2 O10 1.853(4) . 3_456 yes
Ga2 O5 1.822(5) . 8_555 yes
Ga3 F2 2.031(4) . . yes
Ga3 O2 1.917(4) . . yes
Ga3 O1 1.838(4) . 5_665 yes
Ga3 O9 1.867(5) . 5_665 yes
Ga3 O7 1.844(5) . 7_555 yes
P1 O1 1.551(5) . 8_455 yes
P1 O3 1.541(5) . 8_554 yes
P1 O2 1.527(4) . 8_555 yes
P1 O4 1.533(5) . 8_555 yes
P2 O5 1.532(5) . . yes
P2 O6 1.536(4) . . yes
P2 O7 1.543(5) . . yes
P2 O8 1.539(5) . . yes
P3 O9 1.544(4) . 3_456 yes
P3 O10 1.547(5) . 3_456 yes
P3 O12 1.528(4) . 3_456 yes
P3 O11 1.510(5) . 3_457 yes
N1 C1 1.504(10) . . yes
N2A C4 1.356(17) . . yes
N2B C4 1.508(19) . . yes
C1 C2 1.497(9) . . no
C2 C3 1.539(12) . . no
C3 C4 1.499(17) . . no

loop_
_geom_torsion_atom_site_label_1
_geom_torsion_atom_site_label_2
_geom_torsion_atom_site_label_3
_geom_torsion_atom_site_label_4
_geom_torsion
_geom_torsion_site_symmetry_1
_geom_torsion_site_symmetry_2
_geom_torsion_site_symmetry_3
_geom_torsion_site_symmetry_4
_geom_torsion_publ_flag
O3 Ga2 F1 Ga1 64.7(2) . . . 2_565 no
O10 Ga2 F1 Ga1 -70.9(2) 3_456 . . 2_565 no
O5 Ga2 F1 Ga1 176.6(2) 8_555 . . 2_565 no
F1 Ga2 O3 P1 -39.9(5) . . . 8_555 no
O8 Ga2 O3 P1 135.9(5) 3_456 . . 8_555 no
O10 Ga2 O3 P1 40.0(6) 3_456 . . 8_555 no
O5 Ga2 O3 P1 -127.0(5) 8_555 . . 8_555 no
O3 Ga2 O8 P2 -61.2(4) . . 3_456 3_456 no
F1 Ga2 O10 P3 63.4(3) . . 3_456 . no
O3 Ga2 O10 P3 -16.5(5) . . 3_456 . no
O8 Ga2 O10 P3 -113.2(3) 3_456 . 3_456 . no
O5 Ga2 O10 P3 150.4(3) 8_555 . 3_456 . no
F1 Ga2 O5 P2 88.1(7) . . 8_555 8_555 no
O3 Ga2 O5 P2 173.3(6) . . 8_555 8_555 no
O1 Ga3 F2 Ga1 -175.3(3) 5_665 . . 8_564 no
O9 Ga3 F2 Ga1 -60.5(3) 5_665 . . 8_564 no
O7 Ga3 F2 Ga1 53.9(3) 7_555 . . 8_564 no
O1 Ga3 O2 P1 -19.2(4) 5_665 . . 8_554 no
O9 Ga3 O2 P1 -133.9(4) 5_665 . . 8_554 no
O7 Ga3 O2 P1 111.7(4) 7_555 . . 8_554 no
F2 Ga3 O7 P2 9.3(4) . . 7_555 7_555 no
O2 Ga3 O7 P2 -171.3(4) . . 7_555 7_555 no
O6 P2 O5 Ga2 -18.0(7) . . . 8_554 no
O7 P2 O5 Ga2 -139.7(6) . . . 8_554 no
O8 P2 O5 Ga2 102.7(6) . . . 8_554 no
O5 P2 O6 Ga1 -150.8(3) . . . 2_564 no
O7 P2 O6 Ga1 -33.8(5) . . . 2_564 no
O8 P2 O6 Ga1 90.1(4) . . . 2_564 no
O5 P2 O7 Ga3 168.7(4) . . . 7_545 no
O6 P2 O7 Ga3 48.8(5) . . . 7_545 no
O8 P2 O7 Ga3 -75.3(5) . . . 7_545 no
O5 P2 O8 Ga2 176.9(3) . . . 3_556 no
O6 P2 O8 Ga2 -62.8(4) . . . 3_556 no
O7 P2 O8 Ga2 62.6(4) . . . 3_556 no
O9 P3 O10 Ga2 -137.9(3) 3_456 . 3_456 . no
O12 P3 O10 Ga2 106.3(3) 3_456 . 3_456 . no
O11 P3 O10 Ga2 -15.8(4) 3_457 . 3_456 . no
N1 C1 C2 C3 176.4(7) . . . . no
C1 C2 C3 C4 163.5(8) . . . . no
C2 C3 C4 N2A 165.0(10) . . . . no
C2 C3 C4 N2B -105.3(11) . . . . no
